data_7134017
loop_
_publ_author_name
'Gupta, Astha'
'Dar, Mohammad Ovais'
'Singh, Tejender'
'Dubey, Gurudutt'
'Sahoo, Subash Chandra'
'Bharatam, Prasad V.'

_publ_section_title
;
 Stabilizing 4\p Electron Pyrrolyl Cations by Inducing Aromaticity
;
_journal_name_full 'Chemical Communications'
_journal_paper_doi 10.1039/D4CC04560B
_journal_year 2024
_chemical_formula_moiety 'C32 H26 N5, 0.3(C O4 S), 0.7(O4 S), 3(O), 0.7(C)'
_chemical_formula_sum 'C33 H26 N5 O7 S'
_chemical_formula_weight 636.65
_space_group_crystal_system triclinic
_space_group_IT_number 2
_space_group_name_Hall '-P 1'
_space_group_name_H-M_alt 'P -1'
_symmetry_Int_Tables_number 2
_atom_sites_solution_primary iterative
_audit_creation_date 2024-11-07
_audit_creation_method
;
Olex2 1.5-ac6-016
(compiled 2024.01.13 svn.r2f8d729c for Rigaku Oxford Diffraction, GUI svn.r6897)
;
_audit_update_record
;
2024-11-10 deposited with the CCDC.	2024-11-18 downloaded from the CCDC.
;
_cell_angle_alpha 72.121(4)
_cell_angle_beta 65.597(4)
_cell_angle_gamma 88.754(3)
_cell_formula_units_Z 2
_cell_length_a 11.0277(5)
_cell_length_b 12.5158(4)
_cell_length_c 13.0402(5)
_cell_measurement_reflns_used 20528
_cell_measurement_temperature 222(2)
_cell_measurement_theta_max 21.3690
_cell_measurement_theta_min 3.2920
_cell_volume 1548.36(13)
_computing_molecular_graphics 'Olex2 1.5-ac6-016 (Dolomanov et al., 2009)'
_computing_publication_material 'Olex2 1.5-ac6-016 (Dolomanov et al., 2009)'
_computing_structure_refinement 'olex2.refine 1.5-ac6-016 (Bourhis et al., 2015)'
_computing_structure_solution 'olex2.solve 1.5-ac6-016 (Bourhis et al., 2015)'
_diffrn_ambient_temperature 222.15
_diffrn_measured_fraction_theta_full 0.9970
_diffrn_measured_fraction_theta_max 0.9469
_diffrn_measurement_device 'four-circle diffractometer'
_diffrn_measurement_method '\w scans'
_diffrn_radiation_type 'Mo K\a'
_diffrn_radiation_wavelength 0.71073
_diffrn_reflns_av_R_equivalents 0.0513
_diffrn_reflns_av_unetI/netI 0.0600
_diffrn_reflns_Laue_measured_fraction_full 0.9970
_diffrn_reflns_Laue_measured_fraction_max 0.9469
_diffrn_reflns_limit_h_max 14
_diffrn_reflns_limit_h_min -13
_diffrn_reflns_limit_k_max 15
_diffrn_reflns_limit_k_min -14
_diffrn_reflns_limit_l_max 16
_diffrn_reflns_limit_l_min -16
_diffrn_reflns_number 24433
_diffrn_reflns_point_group_measured_fraction_full 0.9970
_diffrn_reflns_point_group_measured_fraction_max 0.9469
_diffrn_reflns_theta_full 25.2417
_diffrn_reflns_theta_max 27.09
_diffrn_reflns_theta_min 3.26
_exptl_absorpt_coefficient_mu 0.162
_exptl_crystal_colour yellow
_exptl_crystal_colour_primary yellow
_exptl_crystal_density_diffrn 1.366
_exptl_crystal_description block
_exptl_crystal_F_000 662.704
_exptl_crystal_size_max 0.02
_exptl_crystal_size_mid 0.012
_exptl_crystal_size_min 0.01
_refine_diff_density_max 0.9455
_refine_diff_density_min -1.1100
_refine_diff_density_rms 0.1082
_refine_ls_d_res_high 0.7805
_refine_ls_d_res_low 6.2446
_refine_ls_goodness_of_fit_ref 1.2458
_refine_ls_hydrogen_treatment constr
_refine_ls_matrix_type full
_refine_ls_number_constraints 54
_refine_ls_number_parameters 435
_refine_ls_number_reflns 6459
_refine_ls_number_restraints 66
_refine_ls_restrained_S_all 1.2390
_refine_ls_R_factor_all 0.1414
_refine_ls_R_factor_gt 0.1043
_refine_ls_shift/su_max -0.0008
_refine_ls_shift/su_mean 0.0000
_refine_ls_structure_factor_coef Fsqd
_refine_ls_weighting_details 'w=1/[\s^2^(Fo^2^)+(0.2P)^2^] where P=(Fo^2^+2Fc^2^)/3'
_refine_ls_weighting_scheme calc
_refine_ls_wR_factor_gt 0.3178
_refine_ls_wR_factor_ref 0.3471
_reflns_Friedel_coverage 0.0
_reflns_limit_h_max 14
_reflns_limit_h_min -12
_reflns_limit_k_max 15
_reflns_limit_k_min -15
_reflns_limit_l_max 16
_reflns_limit_l_min 0
_reflns_number_gt 4074
_reflns_number_total 6459
_reflns_threshold_expression I>=2u(I)
_cod_data_source_file d4cc04560b2.cif
_cod_data_source_block ex-nipphe_autored
_cod_database_code 7134017
_olex2_refinement_description
;
1. Fixed Uiso
 At 1.2 times of:
  All C(H) groups
 At 1.5 times of:
  All C(H,H,H) groups
2. Uiso/Uaniso restraints and constraints
Uanis(C33B) \\sim Ueq: with sigma of 0.5 and sigma for terminal atoms of 1
Uanis(C33B) = Uanis(C33A)
Uanis(S1A) = Uanis(S1B)
Uanis(O2A) = Uanis(O2B)
Uanis(O1A) = Uanis(O1B)
Uanis(O3A) = Uanis(O3B)
Uanis(O4A) = Uanis(O4B)
Uanis(C33A) = Uanis(C33B)
3. Rigid body (RIGU) restrains
 S1A, O1A, O2A, C33A, O3A, O4A
 with sigma for 1-2 distances of 0.003 and sigma for 1-3 distances of 0.003
 S1B, O4B, O2B, C33B, O3B, O1B
 with sigma for 1-2 distances of 0.003 and sigma for 1-3 distances of 0.003
4. Others
 Fixed Sof: S1A(0.7) O2A(0.7) O1A(0.7) O3A(0.7) C33A(0.7) O4A(0.7) S1B(0.3)
 O2B(0.3) O1B(0.3) O3B(0.3) C33B(0.3) O4B(0.3)
5.a Aromatic/amide H refined with riding coordinates:
 C16(H16), C9(H9), C6(H6), C17(H17), C27(H27), C30(H30), C13(H13), C5(H5),
 C25(H25), C3(H3), C28(H28), C4(H4), C29(H29), C10(H10), C11(H11), C24(H24),
 C12(H12), C23(H23), C21(H21), C22(H22)
5.b Idealised Me refined as rotating group:
 C32(H32a,H32b,H32c), C1(H1a,H1b,H1c)
;
_olex2_submission_special_instructions 'No special instructions were received'

loop_
_space_group_symop_id
_space_group_symop_operation_xyz
1 x,y,z
2 -x,-y,-z

loop_
_atom_site_label
_atom_site_type_symbol
_atom_site_fract_x
_atom_site_fract_y
_atom_site_fract_z
_atom_site_U_iso_or_equiv
_atom_site_adp_type
_atom_site_occupancy
_atom_site_refinement_flags_posn
_atom_site_refinement_flags_adp
_atom_site_refinement_flags_occupancy
_atom_site_disorder_group
N2 N 0.6789(3) 0.3700(2) 0.4897(2) 0.0334(7) Uani 1.000000 . . . .
N3 N 0.3547(3) 0.2510(2) 0.5287(3) 0.0386(7) Uani 1.000000 . . . .
N4 N 0.1295(3) 0.2426(2) 0.3867(2) 0.0356(7) Uani 1.000000 . . . .
N5 N 0.0813(3) 0.1571(2) 0.5759(2) 0.0370(7) Uani 1.000000 . . . .
N1 N 0.5225(3) 0.2643(2) 0.6599(2) 0.0394(7) Uani 1.000000 . . . .
C8 C 0.7518(3) 0.4334(3) 0.3655(3) 0.0344(8) Uani 1.000000 . . . .
C7 C 0.7339(3) 0.3482(3) 0.5722(3) 0.0346(8) Uani 1.000000 . . . .
C19 C 0.1728(3) 0.2310(3) 0.4727(3) 0.0359(8) Uani 1.000000 . . . .
C31 C -0.0241(4) 0.1237(3) 0.5561(3) 0.0391(8) Uani 1.000000 . . . .
C14 C 0.5508(3) 0.3196(3) 0.5441(3) 0.0346(8) Uani 1.000000 . . . .
C2 C 0.6342(3) 0.2811(3) 0.6799(3) 0.0386(8) Uani 1.000000 . . . .
C16 C 0.4645(3) 0.4233(3) 0.3921(3) 0.0371(8) Uani 1.000000 . . . .
H16 H 0.5271(3) 0.4887(3) 0.3504(3) 0.0445(10) Uiso 1.000000 R . . .
C26 C 0.0071(3) 0.1770(3) 0.4362(3) 0.0378(8) Uani 1.000000 . . . .
C18 C 0.2928(3) 0.2914(3) 0.4561(3) 0.0350(8) Uani 1.000000 . . . .
C9 C 0.7985(3) 0.5455(3) 0.3332(3) 0.0396(8) Uani 1.000000 . . . .
H9 H 0.7839(3) 0.5794(3) 0.3918(3) 0.0475(10) Uiso 1.000000 R . . .
C20 C 0.1988(3) 0.3095(3) 0.2622(3) 0.0386(8) Uani 1.000000 . . . .
C6 C 0.8578(4) 0.3820(3) 0.5620(3) 0.0394(8) Uani 1.000000 . . . .
H6 H 0.9255(4) 0.4267(3) 0.4888(3) 0.0473(10) Uiso 1.000000 R . . .
C17 C 0.3577(3) 0.3982(3) 0.3708(3) 0.0369(8) Uani 1.000000 . . . .
H17 H 0.3330(3) 0.4428(3) 0.3117(3) 0.0442(10) Uiso 1.000000 R . . .
C15 C 0.4609(3) 0.3320(3) 0.4881(3) 0.0358(8) Uani 1.000000 . . . .
C27 C -0.0787(4) 0.1604(3) 0.3864(4) 0.0436(9) Uani 1.000000 . . . .
H27 H -0.0563(4) 0.1937(3) 0.3047(4) 0.0524(11) Uiso 1.000000 R . . .
C30 C -0.1447(4) 0.0548(3) 0.6341(4) 0.0463(9) Uani 1.000000 . . . .
H30 H -0.1663(4) 0.0195(3) 0.7154(4) 0.0556(11) Uiso 1.000000 R . . .
C13 C 0.7720(4) 0.3821(3) 0.2811(3) 0.0449(9) Uani 1.000000 . . . .
H13 H 0.7404(4) 0.3054(3) 0.3042(3) 0.0539(11) Uiso 1.000000 R . . .
C5 C 0.8773(4) 0.3469(3) 0.6644(3) 0.0461(9) Uani 1.000000 . . . .
H5 H 0.9603(4) 0.3691(3) 0.6609(3) 0.0553(11) Uiso 1.000000 R . . .
C25 C 0.1535(4) 0.4094(3) 0.2190(3) 0.0486(9) Uani 1.000000 . . . .
H25 H 0.0762(4) 0.4323(3) 0.2695(3) 0.0583(11) Uiso 1.000000 R . . .
C3 C 0.6543(4) 0.2454(3) 0.7825(3) 0.0487(10) Uani 1.000000 . . . .
H3 H 0.5868(4) 0.1999(3) 0.8554(3) 0.0584(11) Uiso 1.000000 R . . .
C28 C -0.1967(4) 0.0931(3) 0.4633(4) 0.0505(10) Uani 1.000000 . . . .
H28 H -0.2580(4) 0.0807(3) 0.4339(4) 0.0606(12) Uiso 1.000000 R . . .
C4 C 0.7780(4) 0.2796(3) 0.7733(3) 0.0508(10) Uani 1.000000 . . . .
H4 H 0.7953(4) 0.2571(3) 0.8412(3) 0.0610(12) Uiso 1.000000 R . . .
C29 C -0.2298(4) 0.0415(3) 0.5857(4) 0.0485(10) Uani 1.000000 . . . .
H29 H -0.3129(4) -0.0034(3) 0.6354(4) 0.0582(11) Uiso 1.000000 R . . .
C10 C 0.8670(4) 0.6075(3) 0.2139(3) 0.0502(10) Uani 1.000000 . . . .
H10 H 0.9008(4) 0.6836(3) 0.1907(3) 0.0602(12) Uiso 1.000000 R . . .
C32 C 0.0849(4) 0.1207(3) 0.6912(3) 0.0491(10) Uani 1.000000 . . . .
H32a H 0.124(2) 0.0504(11) 0.7019(9) 0.0737(15) Uiso 1.000000 GR . . .
H32b H 0.138(2) 0.1782(10) 0.6956(9) 0.0737(15) Uiso 1.000000 GR . . .
H32c H -0.0056(5) 0.109(2) 0.7534(3) 0.0737(15) Uiso 1.000000 GR . . .
C11 C 0.8858(4) 0.5564(4) 0.1275(3) 0.0563(11) Uani 1.000000 . . . .
H11 H 0.9302(4) 0.5985(4) 0.0460(3) 0.0675(13) Uiso 1.000000 R . . .
C24 C 0.2219(4) 0.4752(4) 0.1021(3) 0.0560(10) Uani 1.000000 . . . .
H24 H 0.1923(4) 0.5438(4) 0.0722(3) 0.0672(13) Uiso 1.000000 R . . .
C12 C 0.8391(4) 0.4447(4) 0.1627(3) 0.0555(11) Uani 1.000000 . . . .
H12 H 0.8532(4) 0.4102(4) 0.1047(3) 0.0666(13) Uiso 1.000000 R . . .
C23 C 0.3337(5) 0.4407(4) 0.0287(4) 0.0621(12) Uani 1.000000 . . . .
H23 H 0.3809(5) 0.4856(4) -0.0515(4) 0.0745(14) Uiso 1.000000 R . . .
C21 C 0.3088(5) 0.2740(3) 0.1904(4) 0.0674(13) Uani 1.000000 . . . .
H21 H 0.3384(5) 0.2053(3) 0.2203(4) 0.0809(16) Uiso 1.000000 R . . .
C1 C 0.3956(4) 0.1998(4) 0.7577(4) 0.0673(13) Uani 1.000000 . . . .
H1a H 0.3259(9) 0.207(2) 0.7297(9) 0.1010(19) Uiso 1.000000 GR . . .
H1b H 0.4078(10) 0.1207(6) 0.784(2) 0.1010(19) Uiso 1.000000 GR . . .
H1c H 0.3698(17) 0.2291(18) 0.8236(12) 0.1010(19) Uiso 1.000000 GR . . .
C22 C 0.3766(5) 0.3405(4) 0.0726(4) 0.0823(17) Uani 1.000000 . . . .
H22 H 0.4529(5) 0.3168(4) 0.0218(4) 0.099(2) Uiso 1.000000 R . . .
S1A S 0.8450(4) 0.1540(2) 0.0931(3) 0.1238(13) Uani 0.700000 . U P 1
O2A O 0.9606(12) 0.1767(7) 0.1025(9) 0.174(2) Uani 0.700000 . U P 1
O1A O 0.8371(12) 0.2400(6) 0.0145(9) 0.152(3) Uani 0.700000 . U P 1
O3A O 0.8010(11) 0.0425(5) 0.1090(7) 0.152(3) Uani 0.700000 . U P 1
C33A C 0.5678(15) 0.1147(13) 0.1958(14) 0.191(7) Uani 0.700000 . U P 1
O4A O 0.7349(12) 0.1487(7) 0.2283(7) 0.166(2) Uani 0.700000 . U P 1
S1B S 0.7528(11) 0.1517(5) 0.1017(7) 0.1238(13) Uani 0.300000 . U P 2
O2B O 0.904(3) 0.1526(16) -0.021(2) 0.174(2) Uani 0.300000 . U P 2
O1B O 0.736(3) 0.2553(15) 0.087(2) 0.152(3) Uani 0.300000 . U P 2
O3B O 0.740(3) 0.0818(13) 0.0629(18) 0.152(3) Uani 0.300000 . U P 2
C33B C 0.668(4) 0.221(4) 0.082(4) 0.191(7) Uani 0.300000 . U P 2
O4B O 0.814(3) 0.0814(17) 0.1912(19) 0.166(2) Uani 0.300000 . U P 2
O5 O 0.5616(6) -0.0349(4) 0.4040(5) 0.1354(18) Uani 1.000000 . . . .
O6 O 0.8013(10) -0.0601(5) -0.0618(6) 0.232(4) Uani 1.000000 . . . .
O7 O 0.4450(7) 0.0636(4) 0.0693(5) 0.170(3) Uani 1.000000 . . . .

loop_
_atom_site_aniso_label
_atom_site_aniso_U_11
_atom_site_aniso_U_22
_atom_site_aniso_U_33
_atom_site_aniso_U_12
_atom_site_aniso_U_13
_atom_site_aniso_U_23
N2 0.0311(15) 0.0383(14) 0.0372(15) 0.0042(11) -0.0189(12) -0.0149(12)
N3 0.0342(16) 0.0378(15) 0.0505(17) 0.0032(12) -0.0230(14) -0.0165(13)
N4 0.0313(15) 0.0349(14) 0.0451(16) 0.0012(11) -0.0186(13) -0.0155(12)
N5 0.0318(16) 0.0373(14) 0.0431(16) -0.0007(12) -0.0181(13) -0.0112(12)
N1 0.0353(17) 0.0372(14) 0.0420(17) -0.0035(12) -0.0184(14) -0.0049(12)
C8 0.0268(17) 0.0482(18) 0.0320(17) 0.0059(14) -0.0154(14) -0.0141(14)
C7 0.0371(19) 0.0388(17) 0.0384(18) 0.0074(14) -0.0230(15) -0.0173(14)
C19 0.0348(19) 0.0360(16) 0.0461(19) 0.0075(14) -0.0238(16) -0.0170(15)
C31 0.037(2) 0.0342(16) 0.054(2) 0.0053(14) -0.0259(17) -0.0157(15)
C14 0.0301(18) 0.0333(16) 0.0450(19) 0.0047(13) -0.0182(15) -0.0162(14)
C2 0.038(2) 0.0383(17) 0.043(2) 0.0059(15) -0.0209(17) -0.0141(15)
C16 0.0343(19) 0.0332(16) 0.046(2) 0.0006(14) -0.0197(16) -0.0124(15)
C26 0.0287(18) 0.0339(16) 0.054(2) 0.0013(13) -0.0178(16) -0.0182(15)
C18 0.0316(18) 0.0342(16) 0.0465(19) 0.0031(14) -0.0221(16) -0.0151(14)
C9 0.0303(18) 0.052(2) 0.0395(19) -0.0004(15) -0.0148(15) -0.0180(16)
C20 0.0314(19) 0.0446(18) 0.045(2) 0.0001(15) -0.0178(16) -0.0192(15)
C6 0.0344(19) 0.0467(19) 0.046(2) 0.0040(15) -0.0241(16) -0.0171(15)
C17 0.0330(18) 0.0352(17) 0.048(2) 0.0050(14) -0.0241(16) -0.0123(15)
C15 0.0309(18) 0.0331(16) 0.0461(19) 0.0023(13) -0.0186(15) -0.0133(14)
C27 0.045(2) 0.0411(18) 0.060(2) 0.0088(16) -0.0345(19) -0.0205(16)
C30 0.040(2) 0.0366(18) 0.059(2) -0.0026(15) -0.0208(18) -0.0108(16)
C13 0.045(2) 0.056(2) 0.051(2) 0.0183(17) -0.0285(18) -0.0295(18)
C5 0.046(2) 0.050(2) 0.059(2) 0.0060(17) -0.036(2) -0.0219(18)
C25 0.050(2) 0.059(2) 0.043(2) 0.0139(18) -0.0266(19) -0.0151(17)
C3 0.053(2) 0.050(2) 0.044(2) 0.0084(18) -0.0255(19) -0.0099(17)
C28 0.037(2) 0.046(2) 0.085(3) 0.0033(16) -0.037(2) -0.028(2)
C4 0.061(3) 0.058(2) 0.046(2) 0.012(2) -0.035(2) -0.0162(18)
C29 0.033(2) 0.0408(19) 0.069(3) -0.0019(15) -0.0237(19) -0.0112(18)
C10 0.035(2) 0.065(2) 0.045(2) -0.0004(18) -0.0147(17) -0.0127(18)
C32 0.045(2) 0.053(2) 0.049(2) -0.0038(17) -0.0249(19) -0.0083(17)
C11 0.040(2) 0.088(3) 0.0318(19) 0.011(2) -0.0103(17) -0.0144(19)
C24 0.051(3) 0.069(3) 0.049(2) 0.010(2) -0.028(2) -0.011(2)
C12 0.050(2) 0.088(3) 0.045(2) 0.026(2) -0.0257(19) -0.036(2)
C23 0.058(3) 0.069(3) 0.044(2) -0.010(2) -0.013(2) -0.010(2)
C21 0.062(3) 0.047(2) 0.064(3) 0.011(2) -0.001(2) -0.018(2)
C1 0.052(3) 0.073(3) 0.057(3) -0.011(2) -0.021(2) 0.004(2)
C22 0.074(4) 0.068(3) 0.066(3) 0.006(3) 0.007(3) -0.022(2)
S1A 0.242(4) 0.0636(10) 0.1115(15) 0.0135(18) -0.119(2) -0.0276(10)
O2A 0.260(5) 0.124(4) 0.213(5) 0.028(3) -0.153(3) -0.080(3)
O1A 0.253(8) 0.083(3) 0.153(4) -0.002(3) -0.133(4) -0.015(2)
O3A 0.261(8) 0.081(3) 0.148(5) 0.005(2) -0.120(4) -0.038(2)
C33A 0.149(12) 0.188(12) 0.194(13) 0.072(9) -0.078(10) -0.000(10)
O4A 0.264(6) 0.139(5) 0.141(3) 0.017(3) -0.124(3) -0.056(2)
S1B 0.242(4) 0.0636(10) 0.1115(15) 0.0135(18) -0.119(2) -0.0276(10)
O2B 0.260(5) 0.124(4) 0.213(5) 0.028(3) -0.153(3) -0.080(3)
O1B 0.253(8) 0.083(3) 0.153(4) -0.002(3) -0.133(4) -0.015(2)
O3B 0.261(8) 0.081(3) 0.148(5) 0.005(2) -0.120(4) -0.038(2)
C33B 0.149(12) 0.188(12) 0.194(13) 0.072(9) -0.078(10) -0.000(10)
O4B 0.264(6) 0.139(5) 0.141(3) 0.017(3) -0.124(3) -0.056(2)
O5 0.139(4) 0.100(3) 0.198(5) 0.026(3) -0.109(4) -0.040(3)
O6 0.303(10) 0.167(5) 0.129(5) -0.044(6) 0.011(5) -0.058(4)
O7 0.205(6) 0.092(3) 0.131(4) -0.014(3) -0.000(4) -0.027(3)

loop_
_atom_type_symbol
_atom_type_scat_dispersion_real
_atom_type_scat_dispersion_imag
_atom_type_scat_Cromer_Mann_a1
_atom_type_scat_Cromer_Mann_a2
_atom_type_scat_Cromer_Mann_a3
_atom_type_scat_Cromer_Mann_a4
_atom_type_scat_Cromer_Mann_b1
_atom_type_scat_Cromer_Mann_b2
_atom_type_scat_Cromer_Mann_b3
_atom_type_scat_Cromer_Mann_b4
_atom_type_scat_Cromer_Mann_c
_atom_type_scat_source
_atom_type_scat_dispersion_source
C 0.00313 0.00162 2.31000 1.02000 1.58860 0.86500 20.84390 10.20750 0.56870 51.65120 0.21560 'International Tables Volume C Table 6.1.1.4 (pp. 500-502)' 'Brennan, Cowan, Rev. Sci. Instrum., 1992, 63, 850'
H 0.00000 0.00000 0.49300 0.32291 0.14019 0.04081 10.51090 26.12570 3.14236 57.79970 0.00304 'International Tables Volume C Table 6.1.1.4 (pp. 500-502)' 'Brennan, Cowan, Rev. Sci. Instrum., 1992, 63, 850'
N 0.00612 0.00332 12.21260 3.13220 2.01250 1.16630 0.00570 9.89330 28.99750 0.58260 -11.52900 'International Tables Volume C Table 6.1.1.4 (pp. 500-502)' 'Brennan, Cowan, Rev. Sci. Instrum., 1992, 63, 850'
O 0.01085 0.00610 3.04850 2.28680 1.54630 0.86700 13.27710 5.70110 0.32390 32.90890 0.25080 'International Tables Volume C Table 6.1.1.4 (pp. 500-502)' 'Brennan, Cowan, Rev. Sci. Instrum., 1992, 63, 850'
S 0.12485 0.12449 6.90530 5.20340 1.43790 1.58630 1.46790 22.21510 0.25360 56.17200 0.86690 'International Tables Volume C Table 6.1.1.4 (pp. 500-502)' 'Brennan, Cowan, Rev. Sci. Instrum., 1992, 63, 850'

loop_
_geom_angle_atom_site_label_1
_geom_angle_atom_site_label_2
_geom_angle_atom_site_label_3
_geom_angle
_geom_angle_site_symmetry_1
_geom_angle_site_symmetry_3
_geom_angle_publ_flag
C7 N2 C8 123.8(3) . . ?
C14 N2 C8 126.4(3) . . ?
C14 N2 C7 109.8(3) . . ?
C15 N3 C18 104.7(3) . . ?
C26 N4 C19 109.1(3) . . ?
C20 N4 C19 126.9(3) . . ?
C20 N4 C26 124.0(3) . . ?
C31 N5 C19 108.8(3) . . ?
C32 N5 C19 127.4(3) . . ?
C32 N5 C31 123.7(3) . . ?
C2 N1 C14 109.2(3) . . ?
C1 N1 C14 129.3(3) . . ?
C1 N1 C2 121.4(3) . . ?
C9 C8 N2 118.9(3) . . ?
C13 C8 N2 119.7(3) . . ?
C13 C8 C9 121.3(3) . . ?
C2 C7 N2 106.1(3) . . ?
C6 C7 N2 132.1(3) . . ?
C6 C7 C2 121.8(3) . . ?
N5 C19 N4 108.2(3) . . ?
C18 C19 N4 125.0(3) . . ?
C18 C19 N5 126.7(3) . . ?
C26 C31 N5 107.1(3) . . ?
C30 C31 N5 130.9(3) . . ?
C30 C31 C26 121.9(3) . . ?
N1 C14 N2 107.7(3) . . ?
C15 C14 N2 124.6(3) . . ?
C15 C14 N1 127.4(3) . . ?
C7 C2 N1 107.2(3) . . ?
C3 C2 N1 131.4(3) . . ?
C3 C2 C7 121.4(3) . . ?
C17 C16 H16 126.86(19) . . ?
C15 C16 H16 126.86(19) . . ?
C15 C16 C17 106.3(3) . . ?
C31 C26 N4 106.8(3) . . ?
C27 C26 N4 131.5(3) . . ?
C27 C26 C31 121.6(3) . . ?
C19 C18 N3 121.5(3) . . ?
C17 C18 N3 111.4(3) . . ?
C17 C18 C19 127.0(3) . . ?
H9 C9 C8 120.38(19) . . ?
C10 C9 C8 119.2(3) . . ?
C10 C9 H9 120.4(2) . . ?
C25 C20 N4 119.5(3) . . ?
C21 C20 N4 119.4(3) . . ?
C21 C20 C25 121.2(4) . . ?
H6 C6 C7 121.7(2) . . ?
C5 C6 C7 116.7(3) . . ?
C5 C6 H6 121.7(2) . . ?
C18 C17 C16 106.0(3) . . ?
H17 C17 C16 126.98(19) . . ?
H17 C17 C18 126.98(19) . . ?
C14 C15 N3 121.3(3) . . ?
C16 C15 N3 111.6(3) . . ?
C16 C15 C14 127.2(3) . . ?
H27 C27 C26 121.9(2) . . ?
C28 C27 C26 116.1(4) . . ?
C28 C27 H27 121.9(2) . . ?
H30 C30 C31 121.9(2) . . ?
C29 C30 C31 116.2(4) . . ?
C29 C30 H30 121.9(2) . . ?
H13 C13 C8 120.5(2) . . ?
C12 C13 C8 118.9(3) . . ?
C12 C13 H13 120.5(2) . . ?
H5 C5 C6 118.9(2) . . ?
C4 C5 C6 122.1(3) . . ?
C4 C5 H5 118.9(2) . . ?
H25 C25 C20 120.2(2) . . ?
C24 C25 C20 119.6(4) . . ?
C24 C25 H25 120.2(2) . . ?
H3 C3 C2 121.4(2) . . ?
C4 C3 C2 117.2(4) . . ?
C4 C3 H3 121.4(2) . . ?
H28 C28 C27 119.0(2) . . ?
C29 C28 C27 122.1(4) . . ?
C29 C28 H28 119.0(2) . . ?
C3 C4 C5 120.8(3) . . ?
H4 C4 C5 119.6(2) . . ?
H4 C4 C3 119.6(2) . . ?
C28 C29 C30 122.0(3) . . ?
H29 C29 C30 119.0(2) . . ?
H29 C29 C28 119.0(2) . . ?
H10 C10 C9 120.1(2) . . ?
C11 C10 C9 119.7(4) . . ?
C11 C10 H10 120.1(2) . . ?
H32a C32 N5 109.5 . . ?
H32b C32 N5 109.5 . . ?
H32b C32 H32a 109.5 . . ?
H32c C32 N5 109.5 . . ?
H32c C32 H32a 109.5 . . ?
H32c C32 H32b 109.5 . . ?
H11 C11 C10 120.3(2) . . ?
C12 C11 C10 119.4(4) . . ?
C12 C11 H11 120.3(2) . . ?
H24 C24 C25 120.1(2) . . ?
C23 C24 C25 119.8(4) . . ?
C23 C24 H24 120.1(3) . . ?
C11 C12 C13 121.3(3) . . ?
H12 C12 C13 119.3(2) . . ?
H12 C12 C11 119.3(2) . . ?
H23 C23 C24 120.0(3) . . ?
C22 C23 C24 119.9(4) . . ?
C22 C23 H23 120.0(3) . . ?
H21 C21 C20 120.6(2) . . ?
C22 C21 C20 118.8(4) . . ?
C22 C21 H21 120.6(3) . . ?
H1a C1 N1 109.5 . . ?
H1b C1 N1 109.5 . . ?
H1b C1 H1a 109.5 . . ?
H1c C1 N1 109.5 . . ?
H1c C1 H1a 109.5 . . ?
H1c C1 H1b 109.5 . . ?
C21 C22 C23 120.7(4) . . ?
H22 C22 C23 119.6(3) . . ?
H22 C22 C21 119.6(3) . . ?
O1A S1A O2A 106.5(6) . . ?
O3A S1A O2A 120.4(6) . . ?
O3A S1A O1A 123.0(5) . . ?
O4A S1A O2A 98.6(6) . . ?
O4A S1A O1A 110.8(7) . . ?
O4A S1A O3A 93.2(5) . . ?
O1B S1B O2B 105.2(15) . . ?
O3B S1B O2B 70.2(14) . . ?
O3B S1B O1B 137.8(15) . . ?
C33B S1B O2B 118(2) . . ?
C33B S1B O1B 41(2) . . ?
C33B S1B O3B 102(3) . . ?
O4B S1B O2B 89.9(13) . . ?
O4B S1B O1B 122.6(13) . . ?
O4B S1B O3B 99.5(13) . . ?
O4B S1B C33B 149(3) . . ?
O3B O2B S1B 38.8(8) . . ?
C33B O1B S1B 72(3) . . ?
O2B O3B S1B 71.0(14) . . ?
O1B C33B S1B 67(3) . . ?

loop_
_geom_bond_atom_site_label_1
_geom_bond_atom_site_label_2
_geom_bond_distance
_geom_bond_site_symmetry_2
_geom_bond_publ_flag
N2 C8 1.437(4) . ?
N2 C7 1.396(4) . ?
N2 C14 1.354(4) . ?
N3 C18 1.357(4) . ?
N3 C15 1.374(4) . ?
N4 C19 1.358(4) . ?
N4 C26 1.384(4) . ?
N4 C20 1.446(4) . ?
N5 C19 1.356(4) . ?
N5 C31 1.389(4) . ?
N5 C32 1.448(5) . ?
N1 C14 1.354(4) . ?
N1 C2 1.394(4) . ?
N1 C1 1.476(5) . ?
C8 C9 1.379(5) . ?
C8 C13 1.378(4) . ?
C7 C2 1.388(5) . ?
C7 C6 1.380(5) . ?
C19 C18 1.441(5) . ?
C31 C26 1.390(5) . ?
C31 C30 1.393(5) . ?
C14 C15 1.436(5) . ?
C2 C3 1.382(5) . ?
C16 H16 0.9400 . ?
C16 C17 1.379(5) . ?
C16 C15 1.399(5) . ?
C26 C27 1.400(5) . ?
C18 C17 1.416(4) . ?
C9 H9 0.9400 . ?
C9 C10 1.381(5) . ?
C20 C25 1.379(5) . ?
C20 C21 1.357(5) . ?
C6 H6 0.9400 . ?
C6 C5 1.377(5) . ?
C17 H17 0.9400 . ?
C27 H27 0.9400 . ?
C27 C28 1.363(5) . ?
C30 H30 0.9400 . ?
C30 C29 1.367(6) . ?
C13 H13 0.9400 . ?
C13 C12 1.372(5) . ?
C5 H5 0.9400 . ?
C5 C4 1.395(5) . ?
C25 H25 0.9400 . ?
C25 C24 1.371(5) . ?
C3 H3 0.9400 . ?
C3 C4 1.385(6) . ?
C28 H28 0.9400 . ?
C28 C29 1.412(6) . ?
C4 H4 0.9400 . ?
C29 H29 0.9400 . ?
C10 H10 0.9400 . ?
C10 C11 1.401(6) . ?
C32 H32a 0.9700 . ?
C32 H32b 0.9700 . ?
C32 H32c 0.9700 . ?
C11 H11 0.9400 . ?
C11 C12 1.368(6) . ?
C24 H24 0.9400 . ?
C24 C23 1.370(6) . ?
C12 H12 0.9400 . ?
C23 H23 0.9400 . ?
C23 C22 1.371(6) . ?
C21 H21 0.9400 . ?
C21 C22 1.380(6) . ?
C1 H1a 0.9700 . ?
C1 H1b 0.9700 . ?
C1 H1c 0.9700 . ?
C22 H22 0.9400 . ?
S1A O2A 1.374(11) . ?
S1A O1A 1.268(7) . ?
S1A O3A 1.413(7) . ?
S1A O4A 1.659(11) . ?
S1B O2B 1.77(3) . ?
S1B O1B 1.27(2) . ?
S1B O3B 1.175(17) . ?
S1B C33B 1.31(3) . ?
S1B O4B 1.60(2) . ?
O2B O3B 1.76(3) . ?
O1B C33B 0.90(5) . ?

loop_
_geom_torsion_atom_site_label_1
_geom_torsion_atom_site_label_2
_geom_torsion_atom_site_label_3
_geom_torsion_atom_site_label_4
_geom_torsion
_geom_torsion_site_symmetry_1
_geom_torsion_site_symmetry_2
_geom_torsion_site_symmetry_3
_geom_torsion_site_symmetry_4
_geom_torsion_publ_flag
N2 C8 C9 C10 -179.1(3) . . . . ?
N2 C8 C13 C12 178.4(3) . . . . ?
N2 C7 C2 N1 -0.0(3) . . . . ?
N2 C7 C2 C3 -178.7(3) . . . . ?
N2 C7 C6 C5 178.1(4) . . . . ?
N2 C14 N1 C2 0.9(3) . . . . ?
N2 C14 N1 C1 177.5(3) . . . . ?
N2 C14 C15 N3 155.6(3) . . . . ?
N2 C14 C15 C16 -26.0(4) . . . . ?
N3 C18 C19 N4 -157.2(3) . . . . ?
N3 C18 C19 N5 25.8(4) . . . . ?
N3 C18 C17 C16 0.4(3) . . . . ?
N3 C15 C14 N1 -29.7(4) . . . . ?
N3 C15 C16 C17 -0.6(3) . . . . ?
N4 C19 N5 C31 -1.7(3) . . . . ?
N4 C19 N5 C32 -178.9(3) . . . . ?
N4 C19 C18 C17 25.8(4) . . . . ?
N4 C26 C31 N5 -0.9(3) . . . . ?
N4 C26 C31 C30 176.9(3) . . . . ?
N4 C26 C27 C28 -176.8(4) . . . . ?
N4 C20 C25 C24 177.5(3) . . . . ?
N4 C20 C21 C22 -177.9(4) . . . . ?
N5 C19 C18 C17 -151.2(3) . . . . ?
N5 C31 C26 C27 179.5(3) . . . . ?
N5 C31 C30 C29 178.0(4) . . . . ?
N1 C14 C15 C16 148.7(3) . . . . ?
N1 C2 C7 C6 179.1(2) . . . . ?
N1 C2 C3 C4 -178.3(4) . . . . ?
C8 C9 C10 C11 1.2(4) . . . . ?
C8 C13 C12 C11 0.0(4) . . . . ?
C7 C2 C3 C4 0.1(4) . . . . ?
C7 C6 C5 C4 0.7(4) . . . . ?
C19 C18 C17 C16 177.7(4) . . . . ?
C31 C26 C27 C28 2.8(4) . . . . ?
C31 C30 C29 C28 0.9(4) . . . . ?
C14 C15 C16 C17 -179.1(4) . . . . ?
C2 C3 C4 C5 -0.1(4) . . . . ?
C26 C27 C28 C29 -1.0(4) . . . . ?
C9 C10 C11 C12 -1.7(4) . . . . ?
C20 C25 C24 C23 0.7(5) . . . . ?
C20 C21 C22 C23 0.0(6) . . . . ?
C6 C5 C4 C3 -0.3(4) . . . . ?
C27 C28 C29 C30 -0.8(4) . . . . ?
C13 C12 C11 C10 1.1(5) . . . . ?
C25 C24 C23 C22 0.1(5) . . . . ?
C24 C23 C22 C21 -0.4(6) . . . . ?

loop_
_restr_U_iso_atom_site_label
_restr_U_iso_weight_param
C33B 0.5000

loop_
_restr_rigu_atom_site_label_1
_restr_rigu_atom_site_label_2
_restr_rigu_target_weight_param
_restr_rigu_u13_diff
_restr_rigu_u23_diff
_restr_rigu_u33_diff
S1A O2A 0.003000 0.001886 0.011282 -0.008588
S1A O2A 0.003000 0.001886 0.011282 -0.008588
S1A O1A 0.003000 -0.000022 -0.006806 -0.017574
S1A O1A 0.003000 -0.000022 -0.006806 -0.017574
S1A O3A 0.003000 -0.005596 0.003211 -0.011281
S1A O3A 0.003000 -0.005596 0.003211 -0.011281
S1A O4A 0.003000 -0.004219 0.000289 -0.018979
S1A O4A 0.003000 -0.004219 0.000289 -0.018979
O2A O1A 0.003000 0.006310 -0.038812 0.025399
O2A O1A 0.003000 0.006310 -0.038812 0.025399
O2A O3A 0.003000 0.023986 0.021441 0.005107
O2A O3A 0.003000 0.023986 0.021441 0.005107
O2A O4A 0.003000 0.026542 0.035625 0.012791
O2A O4A 0.003000 0.026542 0.035625 0.012791
O1A O3A 0.003000 0.003835 -0.021241 -0.004761
O1A O3A 0.003000 0.003835 -0.021241 -0.004761
O1A O4A 0.003000 -0.038625 0.034495 -0.000324
O1A O4A 0.003000 -0.038625 0.034495 -0.000324
O3A O4A 0.003000 0.019311 -0.028167 -0.008910
O3A O4A 0.003000 0.019311 -0.028167 -0.008910
